data_7719154
loop_
_publ_author_name
'Shang, Meng-Jia'
'Chen, Duyong'
'Zhou, Ren-He'
'Lu, Han-Han'
'Ma, Lin'
'Xiao, Jingyi'
'Zhao, Liang'
'Meng, Yin-Shan'
'Liu, Tao'

_publ_section_title
;
 Unveiling the Relationship between Counterion Size and Spin Crossover
 Dynamics in Hexadentate Schiff-Base Manganese(III) Complexes
;
_journal_name_full 'Dalton Transactions'
_journal_paper_doi 10.1039/D5DT01347J
_journal_year 2025
_chemical_formula_moiety 'O4 Re, C22 H26 F2 Mn N4 O2'
_chemical_formula_sum 'C22 H26 F2 Mn N4 O6 Re'
_chemical_formula_weight 721.61
_space_group_crystal_system monoclinic
_space_group_IT_number 14
_space_group_name_Hall '-P 2yn'
_space_group_name_H-M_alt 'P 1 21/n 1'
_atom_sites_solution_hydrogens geom
_atom_sites_solution_primary iterative
_audit_creation_date 2024-09-05
_audit_creation_method
;
Olex2 1.2-beta
(compiled 2018.05.29 svn.r3508 for OlexSys, GUI svn.r5506)
;
_audit_update_record
;
2025-07-05 deposited with the CCDC.	2025-07-24 downloaded from the CCDC.
;
_cell_angle_alpha 90
_cell_angle_beta 99.136(2)
_cell_angle_gamma 90
_cell_formula_units_Z 4
_cell_length_a 7.3125(3)
_cell_length_b 18.6666(9)
_cell_length_c 17.5563(8)
_cell_measurement_reflns_used 9865
_cell_measurement_temperature 60(2)
_cell_measurement_theta_max 32.49
_cell_measurement_theta_min 2.35
_cell_volume 2366.03(19)
_computing_cell_refinement 'SAINT V8.40B (?, 2016)'
_computing_data_collection 'Bruker SMART APEX II diffractometer'
_computing_data_reduction 'SAINT V8.40B (?, 2016)'
_computing_molecular_graphics 'Olex2 (Dolomanov et al., 2009)'
_computing_publication_material 'Olex2 (Dolomanov et al., 2009)'
_computing_structure_refinement 'ShelXL (Sheldrick, 2015)'
_computing_structure_solution 'olex2.solve (Bourhis et al., 2015)'
_diffrn_ambient_temperature 60(2)
_diffrn_measured_fraction_theta_full 0.996
_diffrn_measured_fraction_theta_max 0.994
_diffrn_measurement_device 'three-circle diffractometer'
_diffrn_measurement_device_type 'Bruker APEX-II CCD'
_diffrn_measurement_method '\f and \w scans'
_diffrn_radiation_type MoK\a
_diffrn_radiation_wavelength 0.71073
_diffrn_reflns_av_R_equivalents 0.0513
_diffrn_reflns_av_unetI/netI 0.0454
_diffrn_reflns_Laue_measured_fraction_full 0.996
_diffrn_reflns_Laue_measured_fraction_max 0.994
_diffrn_reflns_limit_h_max 9
_diffrn_reflns_limit_h_min -8
_diffrn_reflns_limit_k_max 24
_diffrn_reflns_limit_k_min -23
_diffrn_reflns_limit_l_max 22
_diffrn_reflns_limit_l_min -22
_diffrn_reflns_number 20019
_diffrn_reflns_point_group_measured_fraction_full 0.996
_diffrn_reflns_point_group_measured_fraction_max 0.994
_diffrn_reflns_theta_full 25.242
_diffrn_reflns_theta_max 27.484
_diffrn_reflns_theta_min 2.350
_diffrn_standards_number 0
_exptl_absorpt_coefficient_mu 5.708
_exptl_absorpt_correction_T_max 0.0260
_exptl_absorpt_correction_T_min 0.0029
_exptl_absorpt_correction_type multi-scan
_exptl_absorpt_process_details
;
SADABS-2016/2 (Bruker,2016/2) was used for absorption correction.
wR2(int) was 0.1522 before and 0.0826 after correction.
The Ratio of minimum to maximum transmission is 0.1115.
The \l/2 correction factor is Not present.
;
_exptl_crystal_colour 'metallic blackish black'
_exptl_crystal_colour_lustre metallic
_exptl_crystal_colour_modifier blackish
_exptl_crystal_colour_primary black
_exptl_crystal_density_diffrn 2.026
_exptl_crystal_density_method 'not measured'
_exptl_crystal_description block
_exptl_crystal_F_000 1408
_exptl_crystal_size_max 0.2
_exptl_crystal_size_mid 0.15
_exptl_crystal_size_min 0.1
_refine_diff_density_max 2.300
_refine_diff_density_min -2.666
_refine_diff_density_rms 0.184
_refine_ls_extinction_method none
_refine_ls_goodness_of_fit_ref 1.064
_refine_ls_hydrogen_treatment constr
_refine_ls_matrix_type full
_refine_ls_number_parameters 325
_refine_ls_number_reflns 5401
_refine_ls_number_restraints 6
_refine_ls_restrained_S_all 1.064
_refine_ls_R_factor_all 0.0440
_refine_ls_R_factor_gt 0.0413
_refine_ls_shift/su_max 0.002
_refine_ls_shift/su_mean 0.000
_refine_ls_structure_factor_coef Fsqd
_refine_ls_weighting_details 'w=1/[\s^2^(Fo^2^)+(0.0682P)^2^+4.6263P] where P=(Fo^2^+2Fc^2^)/3'
_refine_ls_weighting_scheme calc
_refine_ls_wR_factor_gt 0.1100
_refine_ls_wR_factor_ref 0.1121
_reflns_Friedel_coverage 0.000
_reflns_number_gt 5040
_reflns_number_total 5401
_reflns_threshold_expression 'I > 2\s(I)'
_cod_data_source_file d5dt01347j2.cif
_cod_data_source_block 22mar30i_60k
_cod_database_code 7719154
_shelx_shelxl_version_number 2018/3
_shelx_space_group_comment
;
The symmetry employed for this shelxl refinement is uniquely defined
by the following loop, which should always be used as a source of
symmetry information in preference to the above space-group names.
They are only intended as comments.
;
_shelx_estimated_absorpt_t_max 0.599
_shelx_estimated_absorpt_t_min 0.395
_olex2_refinement_description
;
1. Fixed Uiso
 At 1.2 times of:
  All C(H) groups, All C(H,H) groups, All N(H) groups
2. Uiso/Uaniso restraints and constraints
Uanis(C8) \\sim Ueq: with sigma of 0.003 and sigma for terminal atoms of 0.006
3.a Ternary CH refined with riding coordinates:
 N1(H1), N2(H2)
3.b Secondary CH2 refined with riding coordinates:
 C11(H11A,H11B), C9(H9A,H9B), C12(H12A,H12B), C14(H14A,H14B), C10(H10A,H10B),
 C8(H8A,H8B), C13(H13A,H13B), C15(H15A,H15B)
3.c Aromatic/amide H refined with riding coordinates:
 C21(H21), C16(H16), C18(H18), C19(H19), C4(H4), C7(H7), C5(H5), C2(H2A)
;
_olex2_submission_special_instructions 'No special instructions were received'

loop_
_space_group_symop_operation_xyz
'x, y, z'
'-x+1/2, y+1/2, -z+1/2'
'-x, -y, -z'
'x-1/2, -y-1/2, z-1/2'

loop_
_atom_site_label
_atom_site_type_symbol
_atom_site_fract_x
_atom_site_fract_y
_atom_site_fract_z
_atom_site_U_iso_or_equiv
_atom_site_adp_type
_atom_site_occupancy
_atom_site_site_symmetry_order
_atom_site_calc_flag
_atom_site_refinement_flags_posn
_atom_site_refinement_flags_adp
_atom_site_refinement_flags_occupancy
_atom_site_disorder_assembly
_atom_site_disorder_group
Re1 Re 0.61697(2) 0.56776(2) 0.09830(2) 0.02394(9) Uani 1 1 d . . . . .
Mn1 Mn 0.55825(9) 0.77193(4) 0.39989(4) 0.02135(15) Uani 1 1 d . . . . .
F1 F 0.7952(5) 0.96056(16) 0.12895(18) 0.0344(7) Uani 1 1 d . . . . .
O1 O 0.6881(4) 0.84359(17) 0.35414(19) 0.0237(6) Uani 1 1 d . . . . .
F2 F 0.2586(4) 0.45600(16) 0.43475(19) 0.0346(7) Uani 1 1 d . . . . .
O4 O 0.4142(5) 0.55621(19) 0.1345(2) 0.0320(8) Uani 1 1 d . . . . .
O3 O 0.7954(6) 0.5838(2) 0.1738(2) 0.0348(8) Uani 1 1 d . . . . .
O6 O 0.5990(5) 0.64117(18) 0.0359(2) 0.0297(7) Uani 1 1 d . . . . .
O2 O 0.4295(4) 0.69898(17) 0.44443(19) 0.0241(6) Uani 1 1 d . . . . .
O5 O 0.6731(5) 0.49098(19) 0.0518(2) 0.0325(8) Uani 1 1 d . . . . .
N1 N 0.7462(5) 0.7737(2) 0.4996(2) 0.0244(8) Uani 1 1 d . . . . .
H1 H 0.852742 0.803705 0.489109 0.029 Uiso 1 1 calc R . . . .
N3 N 0.7110(5) 0.6991(2) 0.3566(2) 0.0241(8) Uani 1 1 d . . . . .
N4 N 0.3515(5) 0.7738(2) 0.3100(2) 0.0240(8) Uani 1 1 d . . . . .
N2 N 0.4284(5) 0.8524(2) 0.4513(2) 0.0246(8) Uani 1 1 d . . . . .
H2 H 0.321976 0.830177 0.471999 0.030 Uiso 1 1 calc R . . . .
C11 C 0.5624(7) 0.8778(2) 0.5187(3) 0.0258(9) Uani 1 1 d . . . . .
H11A H 0.496505 0.904025 0.555124 0.031 Uiso 1 1 calc R . . . .
H11B H 0.654203 0.910423 0.501348 0.031 Uiso 1 1 calc R . . . .
C22 C 0.7251(6) 0.8394(3) 0.2835(3) 0.0250(9) Uani 1 1 d . . . . .
C21 C 0.7448(6) 0.9032(2) 0.2423(3) 0.0250(9) Uani 1 1 d . . . . .
H21 H 0.734271 0.948542 0.265742 0.030 Uiso 1 1 calc R . . . .
C16 C 0.7693(7) 0.7073(3) 0.2912(3) 0.0260(9) Uani 1 1 d . . . . .
H16 H 0.826552 0.667523 0.270834 0.031 Uiso 1 1 calc R . . . .
C17 C 0.7533(6) 0.7729(2) 0.2472(3) 0.0241(9) Uani 1 1 d . . . . .
C20 C 0.7792(7) 0.8986(3) 0.1678(3) 0.0281(10) Uani 1 1 d . . . . .
C18 C 0.7922(7) 0.7722(3) 0.1713(3) 0.0260(9) Uani 1 1 d . . . . .
H18 H 0.809761 0.727528 0.147514 0.031 Uiso 1 1 calc R . . . .
C19 C 0.8055(7) 0.8346(3) 0.1302(3) 0.0279(10) Uani 1 1 d . . . . .
H19 H 0.831316 0.833912 0.078841 0.033 Uiso 1 1 calc R . . . .
C9 C 0.2085(7) 0.8897(3) 0.3347(3) 0.0285(10) Uani 1 1 d . . . . .
H9A H 0.149607 0.932638 0.308257 0.034 Uiso 1 1 calc R . . . .
H9B H 0.111055 0.862464 0.355364 0.034 Uiso 1 1 calc R . . . .
C12 C 0.6586(7) 0.8126(2) 0.5576(3) 0.0253(9) Uani 1 1 d . . . . .
H12A H 0.753585 0.827451 0.601403 0.030 Uiso 1 1 calc R . . . .
H12B H 0.567735 0.781348 0.577712 0.030 Uiso 1 1 calc R . . . .
C4 C 0.1842(7) 0.5240(3) 0.3206(3) 0.0291(10) Uani 1 1 d . . . . .
H4 H 0.129332 0.483337 0.293544 0.035 Uiso 1 1 calc R . . . .
C14 C 0.9211(6) 0.6636(2) 0.4734(3) 0.0256(9) Uani 1 1 d . . . . .
H14A H 1.014797 0.695156 0.455687 0.031 Uiso 1 1 calc R . . . .
H14B H 0.986985 0.621966 0.499731 0.031 Uiso 1 1 calc R . . . .
C10 C 0.3534(7) 0.9139(3) 0.4019(3) 0.0269(10) Uani 1 1 d . . . . .
H10A H 0.456181 0.938008 0.381593 0.032 Uiso 1 1 calc R . . . .
H10B H 0.297071 0.948942 0.433541 0.032 Uiso 1 1 calc R . . . .
C7 C 0.2597(6) 0.7179(3) 0.2864(3) 0.0245(9) Uani 1 1 d . . . . .
H7 H 0.173217 0.721888 0.240064 0.029 Uiso 1 1 calc R . . . .
C5 C 0.1896(7) 0.5893(3) 0.2851(3) 0.0267(9) Uani 1 1 d . . . . .
H5 H 0.133452 0.594318 0.232696 0.032 Uiso 1 1 calc R . . . .
C8 C 0.2849(7) 0.8432(2) 0.2755(3) 0.0255(9) Uani 1 1 d . U . . .
H8A H 0.186636 0.834659 0.230703 0.031 Uiso 1 1 calc R . . . .
H8B H 0.388253 0.868514 0.256867 0.031 Uiso 1 1 calc R . . . .
C13 C 0.8251(7) 0.7050(3) 0.5317(3) 0.0273(9) Uani 1 1 d . . . . .
H13A H 0.724719 0.675039 0.546659 0.033 Uiso 1 1 calc R . . . .
H13B H 0.915805 0.714535 0.578742 0.033 Uiso 1 1 calc R . . . .
C6 C 0.2765(6) 0.6490(3) 0.3244(3) 0.0258(9) Uani 1 1 d . . . . .
C1 C 0.3512(6) 0.6437(3) 0.4035(3) 0.0238(9) Uani 1 1 d . . . . .
C3 C 0.2625(7) 0.5200(2) 0.3981(3) 0.0276(10) Uani 1 1 d . . . . .
C15 C 0.7888(7) 0.6372(2) 0.4034(3) 0.0258(9) Uani 1 1 d . . . . .
H15A H 0.855689 0.605460 0.371921 0.031 Uiso 1 1 calc R . . . .
H15B H 0.687487 0.609248 0.420360 0.031 Uiso 1 1 calc R . . . .
C2 C 0.3442(8) 0.5767(2) 0.4406(3) 0.0277(10) Uani 1 1 d . . . . .
H2A H 0.394613 0.570957 0.493511 0.033 Uiso 1 1 calc R . . . .

loop_
_atom_site_aniso_label
_atom_site_aniso_U_11
_atom_site_aniso_U_22
_atom_site_aniso_U_33
_atom_site_aniso_U_23
_atom_site_aniso_U_13
_atom_site_aniso_U_12
Re1 0.02233(13) 0.02257(13) 0.02605(14) -0.00049(6) 0.00112(8) 0.00137(6)
Mn1 0.0196(3) 0.0204(3) 0.0234(3) 0.0000(2) 0.0016(3) -0.0004(2)
F1 0.0435(18) 0.0290(15) 0.0309(16) 0.0074(12) 0.0067(13) -0.0030(13)
O1 0.0235(16) 0.0231(15) 0.0248(16) -0.0002(12) 0.0051(12) -0.0010(12)
F2 0.0394(17) 0.0240(14) 0.0395(17) 0.0029(12) 0.0036(13) -0.0041(12)
O4 0.0293(19) 0.0302(17) 0.037(2) 0.0047(15) 0.0074(16) -0.0002(14)
O3 0.032(2) 0.0372(18) 0.0310(19) -0.0048(16) -0.0074(16) -0.0029(16)
O6 0.0323(19) 0.0257(16) 0.0314(18) 0.0050(14) 0.0055(14) 0.0031(14)
O2 0.0218(16) 0.0233(15) 0.0266(16) -0.0005(13) 0.0021(12) -0.0011(12)
O5 0.0332(19) 0.0263(17) 0.0371(19) -0.0043(14) 0.0026(15) 0.0067(14)
N1 0.0205(18) 0.0246(18) 0.027(2) -0.0005(15) 0.0009(15) -0.0032(14)
N3 0.0217(19) 0.0226(18) 0.0270(19) -0.0007(15) 0.0006(15) 0.0012(14)
N4 0.0202(18) 0.0271(19) 0.0239(19) 0.0012(15) 0.0013(14) 0.0019(14)
N2 0.0228(19) 0.0236(18) 0.0260(19) 0.0005(15) -0.0004(15) 0.0006(14)
C11 0.026(2) 0.021(2) 0.029(2) -0.0032(17) 0.0007(18) -0.0019(17)
C22 0.022(2) 0.027(2) 0.025(2) -0.0008(18) -0.0003(17) 0.0016(17)
C21 0.024(2) 0.022(2) 0.030(2) 0.0001(18) 0.0049(18) 0.0000(17)
C16 0.026(2) 0.026(2) 0.026(2) -0.0035(18) 0.0024(18) 0.0000(17)
C17 0.020(2) 0.025(2) 0.027(2) 0.0002(18) 0.0011(17) -0.0012(16)
C20 0.026(2) 0.029(2) 0.028(2) 0.0047(19) 0.0009(18) -0.0024(18)
C18 0.024(2) 0.027(2) 0.027(2) -0.0022(18) 0.0023(18) -0.0020(17)
C19 0.023(2) 0.035(2) 0.025(2) -0.0006(19) 0.0010(18) 0.0008(19)
C9 0.024(2) 0.025(2) 0.035(3) 0.0002(19) 0.0018(19) 0.0041(18)
C12 0.026(2) 0.025(2) 0.024(2) -0.0013(17) 0.0020(18) -0.0026(17)
C4 0.024(2) 0.025(2) 0.038(3) -0.0071(19) 0.0035(19) -0.0020(18)
C14 0.025(2) 0.024(2) 0.028(2) 0.0032(17) 0.0031(18) 0.0051(17)
C10 0.027(2) 0.025(2) 0.029(3) 0.0009(18) 0.0035(19) 0.0037(19)
C7 0.023(2) 0.029(2) 0.021(2) -0.0011(17) 0.0005(17) 0.0017(17)
C5 0.021(2) 0.031(2) 0.028(2) -0.0030(19) 0.0021(18) 0.0024(18)
C8 0.0245(18) 0.0223(17) 0.0276(19) 0.0029(15) -0.0019(15) 0.0015(15)
C13 0.028(2) 0.027(2) 0.026(2) 0.0031(18) 0.0019(18) 0.0009(18)
C6 0.021(2) 0.026(2) 0.031(2) -0.0030(18) 0.0037(18) -0.0003(17)
C1 0.022(2) 0.022(2) 0.028(2) 0.0009(16) 0.0032(17) -0.0006(17)
C3 0.024(2) 0.022(2) 0.038(3) 0.0028(19) 0.0078(19) 0.0012(17)
C15 0.028(2) 0.022(2) 0.027(2) 0.0021(17) 0.0025(18) 0.0009(17)
C2 0.032(3) 0.023(2) 0.028(2) 0.0023(18) 0.006(2) -0.0007(18)

loop_
_atom_type_symbol
_atom_type_description
_atom_type_scat_dispersion_real
_atom_type_scat_dispersion_imag
_atom_type_scat_source
C C 0.0033 0.0016 'International Tables Vol C Tables 4.2.6.8 and 6.1.1.4'
H H 0.0000 0.0000 'International Tables Vol C Tables 4.2.6.8 and 6.1.1.4'
F F 0.0171 0.0103 'International Tables Vol C Tables 4.2.6.8 and 6.1.1.4'
Mn Mn 0.3368 0.7283 'International Tables Vol C Tables 4.2.6.8 and 6.1.1.4'
N N 0.0061 0.0033 'International Tables Vol C Tables 4.2.6.8 and 6.1.1.4'
O O 0.0106 0.0060 'International Tables Vol C Tables 4.2.6.8 and 6.1.1.4'
Re Re -1.0185 7.2310 'International Tables Vol C Tables 4.2.6.8 and 6.1.1.4'

loop_
_geom_angle_atom_site_label_1
_geom_angle_atom_site_label_2
_geom_angle_atom_site_label_3
_geom_angle
_geom_angle_site_symmetry_1
_geom_angle_site_symmetry_3
_geom_angle_publ_flag
O4 Re1 O3 109.2(2) . . ?
O4 Re1 O6 110.33(17) . . ?
O4 Re1 O5 110.73(18) . . ?
O3 Re1 O6 108.46(18) . . ?
O5 Re1 O3 107.36(18) . . ?
O5 Re1 O6 110.69(18) . . ?
O1 Mn1 O2 178.97(15) . . ?
O1 Mn1 N1 92.15(15) . . ?
O1 Mn1 N3 88.33(16) . . ?
O1 Mn1 N4 91.17(15) . . ?
O1 Mn1 N2 88.15(15) . . ?
O2 Mn1 N1 88.21(15) . . ?
O2 Mn1 N3 90.70(16) . . ?
O2 Mn1 N4 88.58(15) . . ?
O2 Mn1 N2 92.84(15) . . ?
N1 Mn1 N2 84.66(16) . . ?
N3 Mn1 N1 89.80(16) . . ?
N3 Mn1 N4 96.32(16) . . ?
N3 Mn1 N2 173.32(16) . . ?
N4 Mn1 N1 173.12(17) . . ?
N4 Mn1 N2 89.42(16) . . ?
C22 O1 Mn1 123.5(3) . . ?
C1 O2 Mn1 122.2(3) . . ?
Mn1 N1 H1 106.7 . . ?
C12 N1 Mn1 107.0(3) . . ?
C12 N1 H1 106.7 . . ?
C12 N1 C13 110.4(4) . . ?
C13 N1 Mn1 118.6(3) . . ?
C13 N1 H1 106.7 . . ?
C16 N3 Mn1 122.8(3) . . ?
C16 N3 C15 115.7(4) . . ?
C15 N3 Mn1 120.9(3) . . ?
C7 N4 Mn1 122.4(3) . . ?
C7 N4 C8 117.5(4) . . ?
C8 N4 Mn1 119.7(3) . . ?
Mn1 N2 H2 107.2 . . ?
C11 N2 Mn1 106.8(3) . . ?
C11 N2 H2 107.2 . . ?
C11 N2 C10 110.7(4) . . ?
C10 N2 Mn1 117.3(3) . . ?
C10 N2 H2 107.2 . . ?
N2 C11 H11A 110.2 . . ?
N2 C11 H11B 110.2 . . ?
N2 C11 C12 107.7(4) . . ?
H11A C11 H11B 108.5 . . ?
C12 C11 H11A 110.2 . . ?
C12 C11 H11B 110.2 . . ?
O1 C22 C21 119.1(4) . . ?
O1 C22 C17 122.6(4) . . ?
C21 C22 C17 118.2(4) . . ?
C22 C21 H21 120.5 . . ?
C20 C21 C22 119.0(4) . . ?
C20 C21 H21 120.5 . . ?
N3 C16 H16 117.8 . . ?
N3 C16 C17 124.4(4) . . ?
C17 C16 H16 117.8 . . ?
C22 C17 C16 120.4(4) . . ?
C18 C17 C22 119.8(4) . . ?
C18 C17 C16 119.2(4) . . ?
F1 C20 C21 118.0(4) . . ?
F1 C20 C19 117.6(5) . . ?
C21 C20 C19 124.4(5) . . ?
C17 C18 H18 119.0 . . ?
C19 C18 C17 121.9(5) . . ?
C19 C18 H18 119.0 . . ?
C20 C19 H19 121.6 . . ?
C18 C19 C20 116.7(5) . . ?
C18 C19 H19 121.6 . . ?
H9A C9 H9B 107.6 . . ?
C10 C9 H9A 108.7 . . ?
C10 C9 H9B 108.7 . . ?
C10 C9 C8 114.3(4) . . ?
C8 C9 H9A 108.7 . . ?
C8 C9 H9B 108.7 . . ?
N1 C12 C11 107.7(4) . . ?
N1 C12 H12A 110.2 . . ?
N1 C12 H12B 110.2 . . ?
C11 C12 H12A 110.2 . . ?
C11 C12 H12B 110.2 . . ?
H12A C12 H12B 108.5 . . ?
C5 C4 H4 121.5 . . ?
C5 C4 C3 117.1(4) . . ?
C3 C4 H4 121.5 . . ?
H14A C14 H14B 107.7 . . ?
C13 C14 H14A 108.8 . . ?
C13 C14 H14B 108.8 . . ?
C15 C14 H14A 108.8 . . ?
C15 C14 H14B 108.8 . . ?
C15 C14 C13 113.7(4) . . ?
N2 C10 C9 111.7(4) . . ?
N2 C10 H10A 109.3 . . ?
N2 C10 H10B 109.3 . . ?
C9 C10 H10A 109.3 . . ?
C9 C10 H10B 109.3 . . ?
H10A C10 H10B 107.9 . . ?
N4 C7 H7 117.4 . . ?
N4 C7 C6 125.2(4) . . ?
C6 C7 H7 117.4 . . ?
C4 C5 H5 119.2 . . ?
C4 C5 C6 121.5(5) . . ?
C6 C5 H5 119.2 . . ?
N4 C8 C9 110.6(4) . . ?
N4 C8 H8A 109.5 . . ?
N4 C8 H8B 109.5 . . ?
C9 C8 H8A 109.5 . . ?
C9 C8 H8B 109.5 . . ?
H8A C8 H8B 108.1 . . ?
N1 C13 C14 111.9(4) . . ?
N1 C13 H13A 109.2 . . ?
N1 C13 H13B 109.2 . . ?
C14 C13 H13A 109.2 . . ?
C14 C13 H13B 109.2 . . ?
H13A C13 H13B 107.9 . . ?
C5 C6 C7 118.6(4) . . ?
C5 C6 C1 120.0(4) . . ?
C1 C6 C7 120.5(4) . . ?
O2 C1 C6 122.7(4) . . ?
O2 C1 C2 118.8(4) . . ?
C6 C1 C2 118.5(4) . . ?
F2 C3 C4 118.3(4) . . ?
F2 C3 C2 117.4(5) . . ?
C2 C3 C4 124.4(5) . . ?
N3 C15 C14 109.6(4) . . ?
N3 C15 H15A 109.8 . . ?
N3 C15 H15B 109.8 . . ?
C14 C15 H15A 109.8 . . ?
C14 C15 H15B 109.8 . . ?
H15A C15 H15B 108.2 . . ?
C1 C2 H2A 120.8 . . ?
C3 C2 C1 118.4(5) . . ?
C3 C2 H2A 120.8 . . ?

loop_
_geom_bond_atom_site_label_1
_geom_bond_atom_site_label_2
_geom_bond_distance
_geom_bond_site_symmetry_2
_geom_bond_publ_flag
Re1 O4 1.717(4) . ?
Re1 O3 1.731(4) . ?
Re1 O6 1.746(3) . ?
Re1 O5 1.731(3) . ?
Mn1 O1 1.892(3) . ?
Mn1 O2 1.894(3) . ?
Mn1 N1 2.048(4) . ?
Mn1 N3 1.986(4) . ?
Mn1 N4 2.005(4) . ?
Mn1 N2 2.061(4) . ?
F1 C20 1.357(6) . ?
O1 C22 1.313(6) . ?
F2 C3 1.359(5) . ?
O2 C1 1.334(6) . ?
N1 H1 1.0000 . ?
N1 C12 1.478(6) . ?
N1 C13 1.481(6) . ?
N3 C16 1.296(7) . ?
N3 C15 1.478(6) . ?
N4 C7 1.273(6) . ?
N4 C8 1.480(6) . ?
N2 H2 1.0000 . ?
N2 C11 1.488(6) . ?
N2 C10 1.489(6) . ?
C11 H11A 0.9900 . ?
C11 H11B 0.9900 . ?
C11 C12 1.513(6) . ?
C22 C21 1.412(7) . ?
C22 C17 1.426(7) . ?
C21 H21 0.9500 . ?
C21 C20 1.373(7) . ?
C16 H16 0.9500 . ?
C16 C17 1.441(7) . ?
C17 C18 1.407(7) . ?
C20 C19 1.393(7) . ?
C18 H18 0.9500 . ?
C18 C19 1.382(7) . ?
C19 H19 0.9500 . ?
C9 H9A 0.9900 . ?
C9 H9B 0.9900 . ?
C9 C10 1.524(7) . ?
C9 C8 1.526(7) . ?
C12 H12A 0.9900 . ?
C12 H12B 0.9900 . ?
C4 H4 0.9500 . ?
C4 C5 1.373(7) . ?
C4 C3 1.391(7) . ?
C14 H14A 0.9900 . ?
C14 H14B 0.9900 . ?
C14 C13 1.538(7) . ?
C14 C15 1.520(6) . ?
C10 H10A 0.9900 . ?
C10 H10B 0.9900 . ?
C7 H7 0.9500 . ?
C7 C6 1.447(6) . ?
C5 H5 0.9500 . ?
C5 C6 1.408(7) . ?
C8 H8A 0.9900 . ?
C8 H8B 0.9900 . ?
C13 H13A 0.9900 . ?
C13 H13B 0.9900 . ?
C6 C1 1.413(6) . ?
C1 C2 1.414(6) . ?
C3 C2 1.375(7) . ?
C15 H15A 0.9900 . ?
C15 H15B 0.9900 . ?
C2 H2A 0.9500 . ?

loop_
_geom_torsion_atom_site_label_1
_geom_torsion_atom_site_label_2
_geom_torsion_atom_site_label_3
_geom_torsion_atom_site_label_4
_geom_torsion
_geom_torsion_site_symmetry_1
_geom_torsion_site_symmetry_2
_geom_torsion_site_symmetry_3
_geom_torsion_site_symmetry_4
_geom_torsion_publ_flag
Mn1 O1 C22 C21 152.1(3) . . . . ?
Mn1 O1 C22 C17 -30.3(6) . . . . ?
Mn1 O2 C1 C6 -31.8(6) . . . . ?
Mn1 O2 C1 C2 147.6(4) . . . . ?
Mn1 N1 C12 C11 -43.3(4) . . . . ?
Mn1 N1 C13 C14 57.3(5) . . . . ?
Mn1 N3 C16 C17 8.7(7) . . . . ?
Mn1 N3 C15 C14 -62.0(5) . . . . ?
Mn1 N4 C7 C6 6.8(7) . . . . ?
Mn1 N4 C8 C9 -61.5(5) . . . . ?
Mn1 N2 C11 C12 -40.9(4) . . . . ?
Mn1 N2 C10 C9 60.0(5) . . . . ?
F1 C20 C19 C18 178.8(4) . . . . ?
O1 C22 C21 C20 -178.5(4) . . . . ?
O1 C22 C17 C16 -9.2(7) . . . . ?
O1 C22 C17 C18 179.9(4) . . . . ?
F2 C3 C2 C1 179.5(4) . . . . ?
O2 C1 C2 C3 179.7(5) . . . . ?
N1 Mn1 O1 C22 133.8(4) . . . . ?
N1 Mn1 O2 C1 -141.5(4) . . . . ?
N3 Mn1 O1 C22 44.1(4) . . . . ?
N3 Mn1 O2 C1 -51.8(4) . . . . ?
N3 C16 C17 C22 19.9(7) . . . . ?
N3 C16 C17 C18 -169.1(5) . . . . ?
N4 Mn1 O1 C22 -52.2(4) . . . . ?
N4 Mn1 O2 C1 44.5(3) . . . . ?
N4 C7 C6 C5 -169.4(5) . . . . ?
N4 C7 C6 C1 21.1(8) . . . . ?
N2 Mn1 O1 C22 -141.6(4) . . . . ?
N2 Mn1 O2 C1 133.9(3) . . . . ?
N2 C11 C12 N1 57.0(5) . . . . ?
C11 N2 C10 C9 -177.1(4) . . . . ?
C22 C21 C20 F1 179.1(4) . . . . ?
C22 C21 C20 C19 -3.2(8) . . . . ?
C22 C17 C18 C19 0.5(7) . . . . ?
C21 C22 C17 C16 168.4(4) . . . . ?
C21 C22 C17 C18 -2.5(7) . . . . ?
C21 C20 C19 C18 1.2(7) . . . . ?
C16 N3 C15 C14 108.9(5) . . . . ?
C16 C17 C18 C19 -170.5(4) . . . . ?
C17 C22 C21 C20 3.8(7) . . . . ?
C17 C18 C19 C20 0.2(7) . . . . ?
C12 N1 C13 C14 -178.8(4) . . . . ?
C4 C5 C6 C7 -173.3(5) . . . . ?
C4 C5 C6 C1 -3.7(7) . . . . ?
C4 C3 C2 C1 -0.5(8) . . . . ?
C10 N2 C11 C12 -169.7(4) . . . . ?
C10 C9 C8 N4 66.1(5) . . . . ?
C7 N4 C8 C9 110.8(5) . . . . ?
C7 C6 C1 O2 -8.3(7) . . . . ?
C7 C6 C1 C2 172.3(5) . . . . ?
C5 C4 C3 F2 179.8(4) . . . . ?
C5 C4 C3 C2 -0.1(8) . . . . ?
C5 C6 C1 O2 -177.7(4) . . . . ?
C5 C6 C1 C2 3.0(7) . . . . ?
C8 N4 C7 C6 -165.2(4) . . . . ?
C8 C9 C10 N2 -66.8(6) . . . . ?
C13 N1 C12 C11 -173.7(4) . . . . ?
C13 C14 C15 N3 67.3(5) . . . . ?
C6 C1 C2 C3 -0.9(7) . . . . ?
C3 C4 C5 C6 2.2(7) . . . . ?
C15 N3 C16 C17 -162.1(4) . . . . ?
C15 C14 C13 N1 -66.8(5) . . . . ?
